data_4338753
loop_
_publ_author_name
'He, Jun'
'Duan, Jingjing'
'Shi, Huatian'
'Huang, Jian'
'Huang, Jiahong'
'Yu, Lin'
'Zeller, Matthias'
'Hunter, Allen D.'
'Xu, Zhengtao'

_publ_section_title
;
 Immobilization of Volatile and Corrosive Iodine Monochloride (ICl) and I2
 Reagents in a Stable Metal-Organic Framework.
;
_journal_issue 13
_journal_name_full 'Inorganic chemistry'
_journal_page_first 6837
_journal_page_last 6843
_journal_paper_doi 10.1021/ic500677t
_journal_volume 53
_journal_year 2014
_chemical_formula_sum 'C10 H14 Cu I N4'
_chemical_formula_weight 380.69
_chemical_name_systematic
;
 ?
;
_space_group_crystal_system orthorhombic
_space_group_IT_number 46
_space_group_name_Hall 'I 2 -2a'
_space_group_name_H-M_alt 'I m a 2'
_symmetry_space_group_name_Hall 'I 2 -2a'
_symmetry_space_group_name_H-M 'I m a 2'
_atom_sites_solution_hydrogens geom
_atom_sites_solution_primary direct
_atom_sites_solution_secondary difmap
_audit_creation_method SHELXL-2013
_cell_angle_alpha 90
_cell_angle_beta 90
_cell_angle_gamma 90
_cell_formula_units_Z 4
_cell_length_a 17.4661(16)
_cell_length_b 12.7435(11)
_cell_length_c 7.2505(6)
_cell_measurement_temperature 298(2)
_cell_volume 1613.8(2)
_computing_cell_refinement 'SAINT (Bruker)'
_computing_data_collection 'SMART (Bruker)'
_computing_data_reduction 'SAINT (Bruker)'
_computing_structure_refinement
;  
SHELXL-2012 (Sheldrick, 2012), 
SHELXLE Rev609 (H\"ubschle et al., 2011)
;
_computing_structure_solution 'SHELXS-97 (Sheldrick, 2008)'
_diffrn_ambient_temperature 298(2)
_diffrn_measured_fraction_theta_full 0.996
_diffrn_measured_fraction_theta_max 0.978
_diffrn_measurement_device_type 'Bruker AXS SMART APEX CCD diffractometer'
_diffrn_measurement_method '/w scan'
_diffrn_radiation_monochromator graphite
_diffrn_radiation_type MoK\a
_diffrn_radiation_wavelength 0.71073
_diffrn_reflns_av_R_equivalents 0.0177
_diffrn_reflns_av_unetI/netI 0.0299
_diffrn_reflns_Laue_measured_fraction_full 0.996
_diffrn_reflns_Laue_measured_fraction_max 0.978
_diffrn_reflns_limit_h_max 22
_diffrn_reflns_limit_h_min -10
_diffrn_reflns_limit_k_max 16
_diffrn_reflns_limit_k_min -16
_diffrn_reflns_limit_l_max 9
_diffrn_reflns_limit_l_min -9
_diffrn_reflns_number 4900
_diffrn_reflns_point_group_measured_fraction_full 0.976
_diffrn_reflns_point_group_measured_fraction_max 0.938
_diffrn_reflns_theta_full 25.242
_diffrn_reflns_theta_max 27.803
_diffrn_reflns_theta_min 2.332
_diffrn_source 'fine-focus sealed tube'
_exptl_absorpt_coefficient_mu 3.250
_exptl_absorpt_correction_T_max 0.5626
_exptl_absorpt_correction_T_min 0.4525
_exptl_absorpt_correction_type multi-scan
_exptl_absorpt_process_details SADABS
_exptl_crystal_colour yellow
_exptl_crystal_density_diffrn 1.567
_exptl_crystal_description block
_exptl_crystal_F_000 736
_exptl_crystal_size_max 0.29
_exptl_crystal_size_mid 0.25
_exptl_crystal_size_min 0.20
_refine_diff_density_max 0.757
_refine_diff_density_min -0.235
_refine_diff_density_rms 0.097
_refine_ls_abs_structure_details
;
 Flack x determined using 740 quotients [(I+)-(I-)]/[(I+)+(I-)]
 (Parsons and Flack (2004), Acta Cryst. A60, s61).
;
_refine_ls_abs_structure_Flack 0.066(16)
_refine_ls_extinction_method none
_refine_ls_goodness_of_fit_ref 1.085
_refine_ls_hydrogen_treatment constr
_refine_ls_matrix_type full
_refine_ls_number_parameters 79
_refine_ls_number_reflns 1848
_refine_ls_number_restraints 1
_refine_ls_restrained_S_all 1.085
_refine_ls_R_factor_all 0.0274
_refine_ls_R_factor_gt 0.0257
_refine_ls_shift/su_max 0.000
_refine_ls_shift/su_mean 0.000
_refine_ls_structure_factor_coef Fsqd
_refine_ls_weighting_details 'w=1/[\s^2^(Fo^2^)+(0.0348P)^2^+0.3976P] where P=(Fo^2^+2Fc^2^)/3'
_refine_ls_weighting_scheme calc
_refine_ls_wR_factor_gt 0.0639
_refine_ls_wR_factor_ref 0.0648
_reflns_Friedel_coverage 0.774
_reflns_Friedel_fraction_full 0.953
_reflns_Friedel_fraction_max 0.891
_reflns_number_gt 1759
_reflns_number_total 1848
_reflns_threshold_expression 'I > 2\s(I)'
_cod_data_source_file ic500677t_si_002.cif
_cod_data_source_block TCuI
_cod_depositor_comments 'Adding full bibliography for 4338753--4338755.cif.'
_cod_database_code 4338753
_shelx_space_group_comment
;
The symmetry employed for this shelxl refinement is uniquely defined
by the following loop, which should always be used as a source of
symmetry information in preference to the above space-group names.
They are only intended as comments.
;
_shelxl_version_number 2013-4

loop_
_space_group_symop_operation_xyz
'x, y, z'
'-x, -y, z'
'x+1/2, -y, z'
'-x+1/2, y, z'
'x+1/2, y+1/2, z+1/2'
'-x+1/2, -y+1/2, z+1/2'
'x+1, -y+1/2, z+1/2'
'-x+1, y+1/2, z+1/2'

loop_
_atom_site_label
_atom_site_type_symbol
_atom_site_fract_x
_atom_site_fract_y
_atom_site_fract_z
_atom_site_U_iso_or_equiv
_atom_site_adp_type
_atom_site_occupancy
_atom_site_site_symmetry_order
_atom_site_calc_flag
_atom_site_refinement_flags_posn
_atom_site_refinement_flags_adp
_atom_site_refinement_flags_occupancy
C1 C 0.3894(5) 0.5465(6) 0.2245(11) 0.093(3) Uani 1 1 d . . .
H1A H 0.3510 0.5963 0.2607 0.140 Uiso 1 1 calc R U .
H1B H 0.3724 0.5092 0.1170 0.140 Uiso 1 1 calc R U .
H1C H 0.4362 0.5828 0.1970 0.140 Uiso 1 1 calc R U .
C2 C 0.4027(3) 0.4711(4) 0.3771(7) 0.0478(11) Uani 1 1 d . . .
C3 C 0.4655(2) 0.4651(3) 0.4967(5) 0.0415(11) Uani 1 1 d . . .
C4 C 0.4509(2) 0.3846(4) 0.6123(7) 0.0465(10) Uani 1 1 d . . .
C5 C 0.4970(7) 0.3371(7) 0.7688(10) 0.092(3) Uani 1 1 d . . .
H5A H 0.4898 0.2624 0.7702 0.138 Uiso 1 1 calc R U .
H5B H 0.4802 0.3662 0.8839 0.138 Uiso 1 1 calc R U .
H5C H 0.5503 0.3526 0.7512 0.138 Uiso 1 1 calc R U .
N1 N 0.3523(2) 0.3957(3) 0.4174(5) 0.0443(10) Uani 1 1 d . . .
N2 N 0.3833(2) 0.3443(3) 0.5606(6) 0.0441(9) Uani 1 1 d . . .
H2 H 0.3621 0.2913 0.6134 0.053 Uiso 1 1 calc R U .
Cu1 Cu 0.2500 0.35345(7) 0.31849(17) 0.0464(2) Uani 1 2 d S T P
I1 I 0.2500 0.14410(2) 0.45323(2) 0.04216(14) Uani 1 2 d S T P

loop_
_atom_site_aniso_label
_atom_site_aniso_U_11
_atom_site_aniso_U_22
_atom_site_aniso_U_33
_atom_site_aniso_U_23
_atom_site_aniso_U_13
_atom_site_aniso_U_12
C1 0.088(5) 0.088(5) 0.103(5) 0.051(4) -0.049(5) -0.046(4)
C2 0.043(3) 0.049(3) 0.051(2) 0.0063(19) -0.007(2) -0.015(2)
C3 0.031(2) 0.048(2) 0.046(3) -0.0038(16) -0.0001(17) -0.0106(18)
C4 0.036(2) 0.061(2) 0.043(3) 0.003(2) -0.003(2) -0.0144(18)
C5 0.084(7) 0.105(7) 0.087(6) 0.044(4) -0.041(4) -0.037(5)
N1 0.0308(17) 0.053(2) 0.050(3) 0.0039(17) -0.0027(15) -0.0127(16)
N2 0.037(2) 0.055(2) 0.041(2) 0.0086(16) -0.0003(17) -0.0170(16)
Cu1 0.0262(5) 0.0571(6) 0.0560(5) -0.0038(4) 0.000 0.000
I1 0.0449(3) 0.0409(2) 0.0407(2) 0.0025(3) 0.000 0.000

loop_
_atom_type_symbol
_atom_type_description
_atom_type_scat_dispersion_real
_atom_type_scat_dispersion_imag
_atom_type_scat_source
C C 0.0033 0.0016 'International Tables Vol C Tables 4.2.6.8 and 6.1.1.4'
H H 0.0000 0.0000 'International Tables Vol C Tables 4.2.6.8 and 6.1.1.4'
N N 0.0061 0.0033 'International Tables Vol C Tables 4.2.6.8 and 6.1.1.4'
Cu Cu 0.3201 1.2651 'International Tables Vol C Tables 4.2.6.8 and 6.1.1.4'
I I -0.4742 1.8119 'International Tables Vol C Tables 4.2.6.8 and 6.1.1.4'

loop_
_geom_angle_atom_site_label_1
_geom_angle_atom_site_label_2
_geom_angle_atom_site_label_3
_geom_angle
_geom_angle_site_symmetry_1
_geom_angle_site_symmetry_3
C2 C1 H1A 109.5 . .
C2 C1 H1B 109.5 . .
H1A C1 H1B 109.5 . .
C2 C1 H1C 109.5 . .
H1A C1 H1C 109.5 . .
H1B C1 H1C 109.5 . .
N1 C2 C3 110.0(4) . .
N1 C2 C1 121.7(5) . .
C3 C2 C1 128.3(5) . .
C4 C3 C2 106.2(4) . .
C4 C3 C3 127.1(4) . 2_665
C2 C3 C3 126.7(4) . 2_665
N2 C4 C3 106.4(4) . .
N2 C4 C5 121.6(5) . .
C3 C4 C5 131.9(5) . .
C4 C5 H5A 109.5 . .
C4 C5 H5B 109.5 . .
H5A C5 H5B 109.5 . .
C4 C5 H5C 109.5 . .
H5A C5 H5C 109.5 . .
H5B C5 H5C 109.5 . .
C2 N1 N2 104.8(4) . .
C2 N1 Cu1 134.8(3) . .
N2 N1 Cu1 120.4(3) . .
C4 N2 N1 112.6(4) . .
C4 N2 H2 123.7 . .
N1 N2 H2 123.7 . .
N1 Cu1 N1 126.7(3) . 4
N1 Cu1 I1 110.82(12) . 6_554
N1 Cu1 I1 110.82(12) 4 6_554
N1 Cu1 I1 97.46(12) . .
N1 Cu1 I1 97.46(12) 4 .
I1 Cu1 I1 110.79(3) 6_554 .
Cu1 I1 Cu1 109.44(3) 6 .

loop_
_geom_bond_atom_site_label_1
_geom_bond_atom_site_label_2
_geom_bond_distance
_geom_bond_site_symmetry_2
C1 C2 1.484(8) .
C1 H1A 0.9600 .
C1 H1B 0.9600 .
C1 H1C 0.9600 .
C2 N1 1.335(6) .
C2 C3 1.400(6) .
C3 C4 1.349(6) .
C3 C3 1.499(8) 2_665
C4 N2 1.342(6) .
C4 C5 1.517(9) .
C5 H5A 0.9600 .
C5 H5B 0.9600 .
C5 H5C 0.9600 .
N1 N2 1.342(6) .
N1 Cu1 1.999(4) .
N2 H2 0.8600 .
Cu1 N1 1.999(4) 4
Cu1 I1 2.6486(12) 6_554
Cu1 I1 2.8410(9) .
I1 Cu1 2.6486(12) 6

loop_
_geom_hbond_atom_site_label_D
_geom_hbond_atom_site_label_H
_geom_hbond_atom_site_label_A
_geom_hbond_distance_DH
_geom_hbond_distance_HA
_geom_hbond_distance_DA
_geom_hbond_angle_DHA
N2 H2 I1 0.86 2.95 3.540(4) 127.6

loop_
_geom_torsion_atom_site_label_1
_geom_torsion_atom_site_label_2
_geom_torsion_atom_site_label_3
_geom_torsion_atom_site_label_4
_geom_torsion
_geom_torsion_site_symmetry_1
_geom_torsion_site_symmetry_4
N1 C2 C3 C4 -0.9(6) . .
C1 C2 C3 C4 179.5(7) . .
N1 C2 C3 C3 179.7(4) . 2_665
C1 C2 C3 C3 0.0(10) . 2_665
C2 C3 C4 N2 1.0(6) . .
C3 C3 C4 N2 -179.5(4) 2_665 .
C2 C3 C4 C5 178.4(7) . .
C3 C3 C4 C5 -2.1(10) 2_665 .
C3 C2 N1 N2 0.4(6) . .
C1 C2 N1 N2 -179.9(6) . .
C3 C2 N1 Cu1 178.6(4) . .
C1 C2 N1 Cu1 -1.7(9) . .
C3 C4 N2 N1 -0.8(6) . .
C5 C4 N2 N1 -178.6(6) . .
C2 N1 N2 C4 0.3(6) . .
Cu1 N1 N2 C4 -178.3(3) . .
